data_7025246
loop_
_publ_author_name
'Fushimi, Toshiki'
'Allcock, Harry R.'

_publ_section_title
;
 Synthesis and optical properties of sulfur-containing monomers and
 cyclomatrix polyphosphazenes.
;
_journal_issue 22
_journal_name_full 'Dalton transactions (Cambridge, England : 2003)'
_journal_page_first 5349
_journal_page_last 5355
_journal_paper_doi 10.1039/b926069b
_journal_volume 39
_journal_year 2010
_chemical_formula_moiety 'C6 H15 N6 P3 S3'
_chemical_formula_sum 'C6 H15 N6 P3 S3'
_chemical_formula_weight 360.31
_chemical_name_common trans-N3P3(NHCH2CH2S)3
_chemical_name_systematic
;
?
;
_space_group_IT_number 60
_symmetry_cell_setting orthorhombic
_symmetry_space_group_name_Hall '-P 2n 2ab'
_symmetry_space_group_name_H-M 'P b c n'
_atom_sites_solution_hydrogens geom
_atom_sites_solution_primary direct
_atom_sites_solution_secondary difmap
_audit_creation_method SHELXL-97
_cell_angle_alpha 90.00
_cell_angle_beta 90.00
_cell_angle_gamma 90.00
_cell_formula_units_Z 8
_cell_length_a 11.316(2)
_cell_length_b 16.802(4)
_cell_length_c 15.148(3)
_cell_measurement_reflns_used 7501
_cell_measurement_temperature 133(2)
_cell_measurement_theta_max 28.205
_cell_measurement_theta_min 2.170
_cell_volume 2880.1(10)
_computing_cell_refinement 'Bruker SMART'
_computing_data_collection 'Bruker SMART'
_computing_data_reduction 'Bruker SAINT'
_computing_molecular_graphics 'Bruker SHELXTL'
_computing_publication_material 'Bruker SHELXTL'
_computing_structure_refinement 'SHELXL-97 (Sheldrick, 1997)'
_computing_structure_solution 'SHELXS-97 (Sheldrick, 1990)'
_diffrn_ambient_temperature 133(2)
_diffrn_measured_fraction_theta_full 0.999
_diffrn_measured_fraction_theta_max 0.999
_diffrn_measurement_device_type 'CCD area detector'
_diffrn_measurement_method 'phi and omega scans'
_diffrn_radiation_monochromator graphite
_diffrn_radiation_source 'fine-focus sealed tube'
_diffrn_radiation_type MoK\a
_diffrn_radiation_wavelength 0.71073
_diffrn_reflns_av_R_equivalents 0.0350
_diffrn_reflns_av_sigmaI/netI 0.0202
_diffrn_reflns_limit_h_max 15
_diffrn_reflns_limit_h_min -15
_diffrn_reflns_limit_k_max 22
_diffrn_reflns_limit_k_min -22
_diffrn_reflns_limit_l_max 20
_diffrn_reflns_limit_l_min -19
_diffrn_reflns_number 25831
_diffrn_reflns_theta_full 28.30
_diffrn_reflns_theta_max 28.30
_diffrn_reflns_theta_min 2.17
_exptl_absorpt_coefficient_mu 0.839
_exptl_absorpt_correction_T_max 0.900
_exptl_absorpt_correction_T_min 0.859
_exptl_absorpt_correction_type empirical
_exptl_absorpt_process_details SADABS
_exptl_crystal_colour colorless
_exptl_crystal_density_diffrn 1.653
_exptl_crystal_density_method 'not measured'
_exptl_crystal_description pyramid
_exptl_crystal_F_000 1472
_exptl_crystal_size_max 0.20
_exptl_crystal_size_mid 0.15
_exptl_crystal_size_min 0.13
_refine_diff_density_max 0.545
_refine_diff_density_min -0.690
_refine_diff_density_rms 0.094
_refine_ls_extinction_method none
_refine_ls_goodness_of_fit_ref 1.268
_refine_ls_hydrogen_treatment noref
_refine_ls_matrix_type full
_refine_ls_number_parameters 212
_refine_ls_number_reflns 3584
_refine_ls_number_restraints 0
_refine_ls_restrained_S_all 1.268
_refine_ls_R_factor_all 0.0584
_refine_ls_R_factor_gt 0.0538
_refine_ls_shift/su_max 0.032
_refine_ls_shift/su_mean 0.002
_refine_ls_structure_factor_coef Fsqd
_refine_ls_weighting_details 'calc w=1/[\s^2^(Fo^2^)+(0.0384P)^2^+7.4432P] where P=(Fo^2^+2Fc^2^)/3'
_refine_ls_weighting_scheme calc
_refine_ls_wR_factor_gt 0.1287
_refine_ls_wR_factor_ref 0.1306
_reflns_number_gt 3309
_reflns_number_total 3584
_reflns_threshold_expression >2sigma(I)
_cod_data_source_file b926069b.txt
_cod_data_source_block tuf3o
_cod_depositor_comments
;
The following automatic conversions were performed:

'_symmetry_cell_setting' value 'Orthorhombic' changed to
'orthorhombic' according to
/home/saulius/struct/CIF-dictionaries/cif_core.dic dictionary named
'cif_core.dic' version 2.4.2 from 2011-04-26.

Automatic conversion script
Id: cif_fix_values 1891 2012-01-12 08:04:46Z andrius 
;
_cod_original_sg_symbol_H-M Pbcn
_cod_database_code 7025246

loop_
_symmetry_equiv_pos_as_xyz
'x, y, z'
'-x+1/2, -y+1/2, z+1/2'
'-x, y, -z+1/2'
'x+1/2, -y+1/2, -z'
'-x, -y, -z'
'x-1/2, y-1/2, -z-1/2'
'x, -y, z-1/2'
'-x-1/2, y-1/2, z'

loop_
_atom_site_label
_atom_site_type_symbol
_atom_site_fract_x
_atom_site_fract_y
_atom_site_fract_z
_atom_site_U_iso_or_equiv
_atom_site_adp_type
_atom_site_occupancy
_atom_site_symmetry_multiplicity
_atom_site_calc_flag
_atom_site_refinement_flags
_atom_site_disorder_assembly
_atom_site_disorder_group
C1 C 0.9218(9) 0.4254(6) -0.1504(7) 0.0370(19) Uani 0.643(8) 1 d P A 1
H1A H 0.9657 0.4759 -0.1423 0.044 Uiso 0.643(8) 1 calc PR A 1
H1B H 0.8953 0.4226 -0.2126 0.044 Uiso 0.643(8) 1 calc PR A 1
C2 C 0.8159(17) 0.4245(13) -0.0904(14) 0.056(5) Uani 0.643(8) 1 d P A 1
H2A H 0.7654 0.4720 -0.0989 0.067 Uiso 0.643(8) 1 calc PR A 1
H2B H 0.7680 0.3757 -0.0982 0.067 Uiso 0.643(8) 1 calc PR A 1
C3 C 0.8473(5) 0.0617(3) 0.0723(4) 0.0355(16) Uani 0.761(15) 1 d P A 1
H3A H 0.7833 0.0839 0.0352 0.043 Uiso 0.761(15) 1 calc PR A 1
H3B H 0.8440 0.0029 0.0685 0.043 Uiso 0.761(15) 1 calc PR A 1
C4 C 0.8318(4) 0.0878(2) 0.1663(3) 0.0388(9) Uani 1 1 d . A 1
H4A H 0.7482 0.0825 0.1833 0.046 Uiso 1 1 calc R A 1
H4B H 0.8806 0.0550 0.2058 0.046 Uiso 1 1 calc R A 1
C5 C 1.3013(3) 0.3515(3) 0.2754(2) 0.0355(8) Uani 1 1 d . A 1
H5A H 1.3408 0.3892 0.3161 0.043 Uiso 1 1 calc R A 1
H5B H 1.3036 0.2977 0.3019 0.043 Uiso 1 1 calc R A 1
C6 C 1.3625(3) 0.3515(3) 0.1861(3) 0.0365(9) Uani 1 1 d . A 1
H6A H 1.3771 0.4068 0.1663 0.044 Uiso 1 1 calc R A 1
H6B H 1.4393 0.3236 0.1900 0.044 Uiso 1 1 calc R A 1
C3A C 0.9190(17) 0.0423(8) 0.1238(11) 0.039(5) Uani 0.249(14) 1 d P A 1
H3A1 H 0.8826 -0.0068 0.0999 0.047 Uiso 0.249(14) 1 calc PR A 1
H3A2 H 0.9798 0.0264 0.1673 0.047 Uiso 0.249(14) 1 calc PR A 1
N1 N 1.0818(3) 0.3756(2) 0.0618(2) 0.0342(7) Uani 1 1 d . A 1
N2 N 0.9060(3) 0.26810(19) 0.0335(2) 0.0334(7) Uani 1 1 d . A 1
N3 N 1.0842(2) 0.23392(17) 0.14601(18) 0.0251(6) Uani 1 1 d . A 1
N4 N 1.2854(3) 0.3111(2) 0.1245(2) 0.0347(7) Uani 1 1 d . A 1
H4C H 1.3152 0.2820 0.0816 0.042 Uiso 1 1 calc R A 1
N5 N 0.8764(7) 0.4258(4) -0.0045(5) 0.0341(16) Uani 0.643(8) 1 d P A 1
H5 H 0.8649 0.4626 0.0360 0.041 Uiso 0.643(8) 1 calc PR A 1
N6 N 0.8684(3) 0.17164(17) 0.17289(19) 0.0274(6) Uani 1 1 d . A 1
H6 H 0.8399 0.2028 0.2144 0.033 Uiso 1 1 calc R A 1
P1 P 0.96860(8) 0.34981(5) 0.00743(5) 0.0245(2) Uani 1 1 d . A 1
P2 P 0.96388(7) 0.20536(5) 0.10037(5) 0.02238(19) Uani 1 1 d . A 1
P3 P 1.14228(7) 0.32027(5) 0.13529(5) 0.0229(2) Uani 1 1 d . A 1
S1 S 1.01719(17) 0.34308(12) -0.12679(13) 0.0317(6) Uani 0.643(8) 1 d P A 1
S2 S 0.98927(9) 0.09721(6) 0.03408(6) 0.0347(2) Uani 1 1 d . A 1
S3 S 1.14919(7) 0.38209(5) 0.25563(6) 0.02593(19) Uani 1 1 d . A 1
S1A S 0.8434(4) 0.4365(2) 0.0265(3) 0.0338(11) Uani 0.376(8) 1 d P A 1
N5A N 0.9706(15) 0.3563(7) -0.1013(8) 0.046(3) Uani 0.376(8) 1 d P A 1
H5A1 H 1.0274 0.3296 -0.1276 0.056 Uiso 0.376(8) 1 calc PR A 1
C1A C 0.8106(18) 0.4421(19) -0.0868(16) 0.037(6) Uani 0.376(8) 1 d P A 1
H1A1 H 0.7297 0.4207 -0.0939 0.044 Uiso 0.376(8) 1 calc PR A 1
H1A2 H 0.8063 0.4994 -0.1016 0.044 Uiso 0.376(8) 1 calc PR A 1
C2A C 0.8893(17) 0.4014(14) -0.1617(14) 0.053(5) Uani 0.376(8) 1 d P A 1
H2A1 H 0.8425 0.3656 -0.2001 0.064 Uiso 0.376(8) 1 calc PR A 1
H2A2 H 0.9319 0.4410 -0.1981 0.064 Uiso 0.376(8) 1 calc PR A 1

loop_
_atom_site_aniso_label
_atom_site_aniso_U_11
_atom_site_aniso_U_22
_atom_site_aniso_U_33
_atom_site_aniso_U_23
_atom_site_aniso_U_13
_atom_site_aniso_U_12
C1 0.030(5) 0.041(5) 0.041(5) 0.008(4) -0.008(4) -0.001(3)
C2 0.056(8) 0.060(8) 0.050(7) -0.011(5) -0.015(5) 0.024(5)
C3 0.039(3) 0.032(3) 0.035(3) -0.009(2) -0.007(2) -0.001(2)
C4 0.047(2) 0.0341(19) 0.035(2) -0.0054(16) 0.0051(18) -0.0134(17)
C5 0.0265(17) 0.052(2) 0.0277(18) -0.0058(16) -0.0068(15) 0.0004(16)
C6 0.0185(16) 0.058(2) 0.0324(19) -0.0049(18) -0.0021(14) -0.0041(16)
C3A 0.060(12) 0.021(7) 0.036(9) 0.002(6) 0.015(8) -0.007(7)
N1 0.0297(16) 0.0445(18) 0.0283(15) 0.0124(14) -0.0061(13) -0.0139(14)
N2 0.0287(15) 0.0408(17) 0.0308(16) 0.0090(13) -0.0139(13) -0.0089(13)
N3 0.0218(13) 0.0343(15) 0.0192(13) -0.0002(11) -0.0035(11) 0.0009(12)
N4 0.0181(13) 0.061(2) 0.0249(14) -0.0148(14) 0.0024(11) -0.0028(14)
N5 0.037(4) 0.037(3) 0.028(3) -0.004(3) 0.007(3) 0.002(3)
N6 0.0280(15) 0.0307(15) 0.0235(14) -0.0050(11) 0.0035(12) -0.0028(12)
P1 0.0249(4) 0.0312(4) 0.0173(4) 0.0015(3) -0.0033(3) 0.0001(3)
P2 0.0209(4) 0.0294(4) 0.0169(4) -0.0021(3) -0.0025(3) -0.0012(3)
P3 0.0172(4) 0.0358(5) 0.0158(4) -0.0009(3) -0.0005(3) -0.0027(3)
S1 0.0284(10) 0.0474(10) 0.0193(9) 0.0039(7) 0.0003(7) 0.0051(7)
S2 0.0334(5) 0.0396(5) 0.0312(5) -0.0131(4) 0.0009(4) 0.0019(4)
S3 0.0230(4) 0.0344(4) 0.0203(4) -0.0041(3) 0.0006(3) -0.0001(3)
S1A 0.039(2) 0.0348(16) 0.028(2) 0.0051(13) -0.0063(14) 0.0067(13)
N5A 0.051(7) 0.063(7) 0.026(5) -0.012(5) 0.007(5) 0.020(6)
C1A 0.021(8) 0.072(15) 0.017(7) 0.013(8) -0.004(6) -0.019(9)
C2A 0.039(10) 0.076(15) 0.045(8) 0.000(9) -0.026(7) 0.006(8)

loop_
_atom_type_symbol
_atom_type_description
_atom_type_scat_dispersion_real
_atom_type_scat_dispersion_imag
_atom_type_scat_source
C C 0.0033 0.0016 'International Tables Vol C Tables 4.2.6.8 and 6.1.1.4'
H H 0.0000 0.0000 'International Tables Vol C Tables 4.2.6.8 and 6.1.1.4'
N N 0.0061 0.0033 'International Tables Vol C Tables 4.2.6.8 and 6.1.1.4'
P P 0.1023 0.0942 'International Tables Vol C Tables 4.2.6.8 and 6.1.1.4'
S S 0.1246 0.1234 'International Tables Vol C Tables 4.2.6.8 and 6.1.1.4'

loop_
_geom_angle_atom_site_label_1
_geom_angle_atom_site_label_2
_geom_angle_atom_site_label_3
_geom_angle
C2 C1 S1 110.6(10)
C2 C1 H1A 109.5
S1 C1 H1A 109.5
C2 C1 H1B 109.5
S1 C1 H1B 109.5
H1A C1 H1B 108.1
N5 C2 C1 99.5(13)
N5 C2 H2A 111.9
C1 C2 H2A 111.9
N5 C2 H2B 111.9
C1 C2 H2B 111.9
H2A C2 H2B 109.6
C4 C3 S2 108.1(3)
C4 C3 H3A 110.1
S2 C3 H3A 110.1
C4 C3 H3B 110.1
S2 C3 H3B 110.1
H3A C3 H3B 108.4
C3A C4 N6 110.8(7)
C3A C4 C3 47.4(8)
N6 C4 C3 108.1(3)
N6 C4 H4A 109.7
C3 C4 H4A 109.8
N6 C4 H4B 109.9
C3 C4 H4B 110.0
H4A C4 H4B 108.3
C6 C5 S3 106.5(3)
C6 C5 H5A 110.4
S3 C5 H5A 110.4
C6 C5 H5B 110.4
S3 C5 H5B 110.4
H5A C5 H5B 108.6
N4 C6 C5 107.4(3)
N4 C6 H6A 110.2
C5 C6 H6A 110.2
N4 C6 H6B 110.2
C5 C6 H6B 110.2
H6A C6 H6B 108.5
C4 C3A S2 111.9(9)
C4 C3A H3A1 109.2
S2 C3A H3A1 109.2
C4 C3A H3A2 109.2
S2 C3A H3A2 109.2
H3A1 C3A H3A2 107.9
P1 N1 P3 123.2(2)
P1 N2 P2 122.83(19)
P2 N3 P3 125.25(18)
C6 N4 P3 119.2(2)
C6 N4 H4C 120.4
P3 N4 H4C 120.4
C2 N5 P1 112.2(9)
C2 N5 H5 123.9
P1 N5 H5 123.9
C4 N6 P2 118.0(2)
C4 N6 H6 121.0
P2 N6 H6 121.0
N1 P1 N2 117.76(16)
N1 P1 N5A 119.4(6)
N2 P1 N5A 108.1(5)
N1 P1 N5 110.8(3)
N2 P1 N5 114.2(3)
N1 P1 S1A 106.90(17)
N2 P1 S1A 105.67(17)
N5A P1 S1A 95.9(5)
N1 P1 S1 107.79(13)
N2 P1 S1 107.97(14)
N5 P1 S1 95.8(3)
S1A P1 S1 110.71(12)
N3 P2 N2 115.04(16)
N3 P2 N6 111.99(15)
N2 P2 N6 112.41(17)
N3 P2 S2 110.51(11)
N2 P2 S2 108.89(13)
N6 P2 S2 96.41(11)
N3 P3 N1 114.87(16)
N3 P3 N4 109.38(17)
N1 P3 N4 114.05(18)
N3 P3 S3 112.06(11)
N1 P3 S3 109.36(14)
N4 P3 S3 95.55(11)
C1 S1 P1 89.6(4)
C3 S2 P2 90.62(16)
C3A S2 P2 91.3(5)
C5 S3 P3 92.22(13)
C1A S1A P1 92.6(10)
C2A N5A P1 129.3(15)
C2A N5A H5A1 115.4
P1 N5A H5A1 115.4
C2A C1A S1A 123.6(17)
C2A C1A H1A1 106.4
S1A C1A H1A1 106.4
C2A C1A H1A2 106.4
S1A C1A H1A2 106.4
H1A1 C1A H1A2 106.5
N5A C2A C1A 97.2(16)
N5A C2A H2A1 112.3
C1A C2A H2A1 112.3
N5A C2A H2A2 112.3
C1A C2A H2A2 112.3
H2A1 C2A H2A2 109.9

loop_
_geom_bond_atom_site_label_1
_geom_bond_atom_site_label_2
_geom_bond_distance
C1 C2 1.50(2)
C1 S1 1.791(11)
C1 H1A 0.9900
C1 H1B 0.9900
C2 N5 1.47(2)
C2 H2A 0.9900
C2 H2B 0.9900
C3 C4 1.500(6)
C3 S2 1.810(6)
C3 H3A 0.9900
C3 H3B 0.9900
C4 C3A 1.404(17)
C4 N6 1.472(5)
C4 H4A 0.9900
C4 H4B 0.9900
C5 C6 1.520(5)
C5 S3 1.821(4)
C5 H5A 0.9900
C5 H5B 0.9900
C6 N4 1.447(5)
C6 H6A 0.9900
C6 H6B 0.9900
C3A S2 1.826(15)
C3A H3A1 0.9900
C3A H3A2 0.9900
N1 P1 1.584(3)
N1 P3 1.603(3)
N2 P1 1.595(3)
N2 P2 1.602(3)
N3 P2 1.601(3)
N3 P3 1.601(3)
N4 P3 1.635(3)
N4 H4C 0.8800
N5 P1 1.658(7)
N5 H5 0.8800
N6 P2 1.642(3)
N6 H6 0.8800
P1 N5A 1.651(13)
P1 S1A 2.052(4)
P1 S1 2.109(2)
P2 S2 2.0959(13)
P3 S3 2.0995(12)
S1A C1A 1.76(2)
N5A C2A 1.50(2)
N5A H5A1 0.8800
C1A C2A 1.60(4)
C1A H1A1 0.9900
C1A H1A2 0.9900
C2A H2A1 0.9900
C2A H2A2 0.9900

loop_
_geom_torsion_atom_site_label_1
_geom_torsion_atom_site_label_2
_geom_torsion_atom_site_label_3
_geom_torsion_atom_site_label_4
_geom_torsion
S1 C1 C2 N5 57.0(13)
S2 C3 C4 C3A -57.1(8)
S2 C3 C4 N6 44.8(4)
S3 C5 C6 N4 -46.6(4)
N6 C4 C3A S2 -37.5(13)
C3 C4 C3A S2 58.4(9)
C5 C6 N4 P3 34.4(5)
C1 C2 N5 P1 -57.6(13)
C3A C4 N6 P2 24.9(9)
C3 C4 N6 P2 -25.5(5)
P3 N1 P1 N2 5.5(3)
P3 N1 P1 N5A -128.8(6)
P3 N1 P1 N5 139.6(4)
P3 N1 P1 S1A 124.1(3)
P3 N1 P1 S1 -116.8(2)
P2 N2 P1 N1 -10.2(3)
P2 N2 P1 N5A 128.8(6)
P2 N2 P1 N5 -142.7(4)
P2 N2 P1 S1A -129.4(2)
P2 N2 P1 S1 112.1(2)
C2 N5 P1 N1 144.8(9)
C2 N5 P1 N2 -79.4(10)
C2 N5 P1 N5A 26.6(11)
C2 N5 P1 S1A -137.5(16)
C2 N5 P1 S1 33.2(9)
P3 N3 P2 N2 4.9(3)
P3 N3 P2 N6 -125.0(2)
P3 N3 P2 S2 128.73(18)
P1 N2 P2 N3 5.2(3)
P1 N2 P2 N6 134.9(2)
P1 N2 P2 S2 -119.5(2)
C4 N6 P2 N3 -117.6(3)
C4 N6 P2 N2 111.1(3)
C4 N6 P2 S2 -2.4(3)
P2 N3 P3 N1 -9.1(3)
P2 N3 P3 N4 -138.8(2)
P2 N3 P3 S3 116.55(19)
P1 N1 P3 N3 3.5(3)
P1 N1 P3 N4 130.9(2)
P1 N1 P3 S3 -123.5(2)
C6 N4 P3 N3 -122.7(3)
C6 N4 P3 N1 107.1(3)
C6 N4 P3 S3 -7.0(3)
C2 C1 S1 P1 -32.7(11)
N1 P1 S1 C1 -113.7(3)
N2 P1 S1 C1 118.2(3)
N5A P1 S1 C1 25.1(16)
N5 P1 S1 C1 0.4(4)
S1A P1 S1 C1 2.9(3)
C4 C3 S2 C3A 51.2(8)
C4 C3 S2 P2 -40.0(3)
C4 C3A S2 C3 -58.5(10)
C4 C3A S2 P2 30.9(11)
N3 P2 S2 C3 139.5(2)
N2 P2 S2 C3 -93.2(2)
N6 P2 S2 C3 23.1(2)
N3 P2 S2 C3A 101.9(7)
N2 P2 S2 C3A -130.8(7)
N6 P2 S2 C3A -14.5(7)
C6 C5 S3 P3 36.8(3)
N3 P3 S3 C5 96.28(18)
N1 P3 S3 C5 -135.15(18)
N4 P3 S3 C5 -17.24(19)
N1 P1 S1A C1A 132.9(8)
N2 P1 S1A C1A -100.9(8)
N5A P1 S1A C1A 9.8(9)
N5 P1 S1A C1A 25.6(13)
S1 P1 S1A C1A 15.8(8)
N1 P1 N5A C2A -122.7(13)
N2 P1 N5A C2A 99.1(14)
N5 P1 N5A C2A -13.6(14)
S1A P1 N5A C2A -9.5(14)
S1 P1 N5A C2A -169(3)
P1 S1A C1A C2A -12(2)
P1 N5A C2A C1A 3(2)
S1A C1A C2A N5A 8(2)
